data_4511049
loop_
_publ_author_name
'Hu, Mei-Hong'
'Shen, Gui-Lan'
'Zhang, Jing-Xiang'
'Yin, Ye-Gao'
'Li, Dan'

_publ_section_title
;
 New Copper Coordination Polymers Derived fromp- ando-BIMB via Different
 Reaction Approaches: Toward the Effects of Isomeric Ligands (BIMB =
 Bis-(imidazol-1-ylmethyl)benzene)
;
_journal_issue 10
_journal_name_full 'Crystal Growth &amp; Design'
_journal_page_first 4533
_journal_paper_doi 10.1021/cg900547b
_journal_volume 9
_journal_year 2009
_chemical_formula_sum 'C28 H30 Cu N14 O'
_chemical_formula_weight 642.20
_chemical_name_systematic
; 
 ? 
;
_space_group_IT_number 2
_symmetry_space_group_name_Hall '-P 1'
_symmetry_space_group_name_H-M 'P -1'
_atom_sites_solution_hydrogens geom
_atom_sites_solution_primary direct
_atom_sites_solution_secondary difmap
_audit_creation_method SHELXL-97
_cell_angle_alpha 77.424(2)
_cell_angle_beta 76.202(2)
_cell_angle_gamma 73.774(2)
_cell_formula_units_Z 2
_cell_length_a 8.6729(9)
_cell_length_b 13.6780(14)
_cell_length_c 14.1078(15)
_cell_measurement_temperature 293(2)
_cell_volume 1539.9(3)
_computing_cell_refinement 'Bruker SMART'
_computing_data_collection 'Bruker SMART'
_computing_data_reduction 'Bruker SMART'
_computing_molecular_graphics 'Bruker SHELXTL'
_computing_publication_material 'Bruker SHELXTL'
_computing_structure_refinement 'SHELXL-97 (Sheldrick, 1997)'
_computing_structure_solution 'SHELXS-97 (Sheldrick, 1990)'
_diffrn_ambient_temperature 293(2)
_diffrn_measured_fraction_theta_full 0.993
_diffrn_measured_fraction_theta_max 0.993
_diffrn_measurement_device_type 'Bruker Apex CCD'
_diffrn_measurement_method '/w scan'
_diffrn_radiation_monochromator graphite
_diffrn_radiation_source 'fine-focus sealed tube'
_diffrn_radiation_type MoK\a
_diffrn_radiation_wavelength 0.71073
_diffrn_reflns_av_R_equivalents 0.0278
_diffrn_reflns_av_sigmaI/netI 0.0647
_diffrn_reflns_limit_h_max 10
_diffrn_reflns_limit_h_min -10
_diffrn_reflns_limit_k_max 16
_diffrn_reflns_limit_k_min -16
_diffrn_reflns_limit_l_max 16
_diffrn_reflns_limit_l_min -16
_diffrn_reflns_number 11450
_diffrn_reflns_theta_full 25.00
_diffrn_reflns_theta_max 25.00
_diffrn_reflns_theta_min 1.57
_exptl_absorpt_coefficient_mu 0.757
_exptl_absorpt_correction_T_max 0.9147
_exptl_absorpt_correction_T_min 0.8758
_exptl_absorpt_process_details SADABS
_exptl_crystal_colour blue
_exptl_crystal_density_diffrn 1.385
_exptl_crystal_density_method 'not measured'
_exptl_crystal_description block
_exptl_crystal_F_000 666
_exptl_crystal_size_max 0.18
_exptl_crystal_size_mid 0.15
_exptl_crystal_size_min 0.12
_refine_diff_density_max 1.540
_refine_diff_density_min -1.462
_refine_diff_density_rms 0.114
_refine_ls_extinction_method none
_refine_ls_goodness_of_fit_ref 1.054
_refine_ls_hydrogen_treatment mixed
_refine_ls_matrix_type full
_refine_ls_number_parameters 412
_refine_ls_number_reflns 5410
_refine_ls_number_restraints 68
_refine_ls_restrained_S_all 1.073
_refine_ls_R_factor_all 0.1176
_refine_ls_R_factor_gt 0.0943
_refine_ls_shift/su_max 0.000
_refine_ls_shift/su_mean 0.000
_refine_ls_structure_factor_coef Fsqd
_refine_ls_weighting_details 'calc w=1/[\s^2^(Fo^2^)+(0.1591P)^2^+3.7025P] where P=(Fo^2^+2Fc^2^)/3'
_refine_ls_weighting_scheme calc
_refine_ls_wR_factor_gt 0.2615
_refine_ls_wR_factor_ref 0.2887
_reflns_number_gt 4026
_reflns_number_total 5410
_reflns_threshold_expression >2sigma(I)
_cod_data_source_file cg900547b_si_002.cif
_cod_data_source_block complex3
_cod_database_code 4511049

loop_
_symmetry_equiv_pos_as_xyz
'x, y, z'
'-x, -y, -z'

loop_
_atom_site_label
_atom_site_type_symbol
_atom_site_fract_x
_atom_site_fract_y
_atom_site_fract_z
_atom_site_U_iso_or_equiv
_atom_site_adp_type
_atom_site_occupancy
_atom_site_symmetry_multiplicity
_atom_site_calc_flag
_atom_site_refinement_flags
_atom_site_disorder_assembly
_atom_site_disorder_group
Cu1 Cu 1.0000 0.5000 0.5000 0.0596(4) Uani 1 2 d S . .
Cu2 Cu 1.0000 0.0000 0.0000 0.1059(8) Uani 1 2 d S . .
N1 N 0.9770(6) 0.5668(4) 0.6192(3) 0.0444(11) Uani 1 1 d . . .
N2 N 1.0322(7) 0.6219(4) 0.7390(3) 0.0488(12) Uani 1 1 d . . .
N3 N 0.9558(6) 0.3707(4) 0.5852(3) 0.0456(11) Uani 1 1 d . . .
N4 N 0.8708(6) 0.2284(4) 0.6278(4) 0.0464(12) Uani 1 1 d . . .
N5 N 0.8897(7) 0.0501(4) 0.1288(4) 0.0618(16) Uani 1 1 d . . .
N6 N 0.7003(6) 0.1085(4) 0.2507(3) 0.0517(13) Uani 1 1 d . . .
N7 N 0.8602(7) 0.1238(4) -0.0686(4) 0.0637(16) Uani 1 1 d . . .
N8 N 0.7662(6) 0.2841(4) -0.1270(4) 0.0506(12) Uani 1 1 d . . .
C1 C 1.0853(9) 0.5562(5) 0.6733(4) 0.0542(15) Uani 1 1 d . . .
H1A H 1.1865 0.5092 0.6672 0.065 Uiso 1 1 calc R . .
C2 C 0.8480(8) 0.6439(6) 0.6517(5) 0.0589(17) Uani 1 1 d . . .
H2A H 0.7523 0.6691 0.6263 0.071 Uiso 1 1 calc R . .
C3 C 0.8803(9) 0.6774(6) 0.7257(5) 0.0633(18) Uani 1 1 d . . .
H3A H 0.8122 0.7286 0.7609 0.076 Uiso 1 1 calc R . .
C4 C 1.1176(10) 0.6248(6) 0.8166(5) 0.0639(18) Uani 1 1 d . . .
H4A H 1.0988 0.6956 0.8261 0.077 Uiso 1 1 calc R . .
H4B H 1.2343 0.5985 0.7958 0.077 Uiso 1 1 calc R . .
C5 C 1.0581(9) 0.5612(5) 0.9126(4) 0.0519(15) Uani 1 1 d . . .
C6 C 0.9257(10) 0.6016(6) 0.9797(5) 0.069(2) Uani 1 1 d . . .
H6A H 0.8731 0.6710 0.9667 0.082 Uiso 1 1 calc R . .
C7 C 0.8680(10) 0.5416(6) 1.0668(5) 0.0669(19) Uani 1 1 d . . .
H7A H 0.7786 0.5714 1.1114 0.080 Uiso 1 1 calc R . .
C8 C 0.8478(8) 0.3234(5) 0.5760(5) 0.0492(14) Uani 1 1 d . . .
H8A H 0.7666 0.3526 0.5385 0.059 Uiso 1 1 calc R . .
C9 C 1.0513(8) 0.3008(5) 0.6462(4) 0.0482(14) Uani 1 1 d . . .
H9A H 1.1382 0.3124 0.6665 0.058 Uiso 1 1 calc R . .
C10 C 1.0000(8) 0.2130(5) 0.6721(4) 0.0521(15) Uani 1 1 d . . .
H10A H 1.0444 0.1533 0.7124 0.062 Uiso 1 1 calc R . .
C11 C 0.7892(8) 0.1507(5) 0.6217(5) 0.0581(17) Uani 1 1 d . . .
H11A H 0.6921 0.1842 0.5936 0.070 Uiso 1 1 calc R . .
H11B H 0.7552 0.1153 0.6877 0.070 Uiso 1 1 calc R . .
C12 C 0.9018(7) 0.0728(4) 0.5584(4) 0.0438(13) Uani 1 1 d . . .
C13 C 1.0291(8) 0.0958(5) 0.4860(5) 0.0502(15) Uani 1 1 d . . .
H13A H 1.0498 0.1609 0.4756 0.060 Uiso 1 1 calc R . .
C14 C 1.1270(8) 0.0240(5) 0.4283(5) 0.0505(15) Uani 1 1 d . . .
H14A H 1.2133 0.0410 0.3800 0.061 Uiso 1 1 calc R . .
C15 C 0.7316(9) 0.0772(6) 0.1622(4) 0.0615(18) Uani 1 1 d . . .
H15A H 0.6518 0.0752 0.1292 0.074 Uiso 1 1 calc R . .
C16 C 0.9620(8) 0.0650(5) 0.1990(5) 0.0594(17) Uani 1 1 d . . .
H16A H 1.0742 0.0528 0.1951 0.071 Uiso 1 1 calc R . .
C17 C 0.8465(8) 0.0998(5) 0.2745(5) 0.0565(16) Uani 1 1 d . . .
H17A H 0.8636 0.1150 0.3317 0.068 Uiso 1 1 calc R . .
C18 C 0.5400(8) 0.1401(6) 0.3135(4) 0.0599(18) Uani 1 1 d . . .
H18A H 0.4550 0.1422 0.2787 0.072 Uiso 1 1 calc R . .
H18B H 0.5264 0.2091 0.3266 0.072 Uiso 1 1 calc R . .
C19 C 0.5215(7) 0.0675(5) 0.4101(4) 0.0488(14) Uani 1 1 d . . .
C20 C 0.5634(7) -0.0385(6) 0.4128(4) 0.0552(16) Uani 1 1 d . . .
H20A H 0.6060 -0.0654 0.3542 0.066 Uiso 1 1 calc R . .
C21 C 0.5422(7) -0.1052(6) 0.5022(5) 0.0536(15) Uani 1 1 d . . .
H21A H 0.5714 -0.1761 0.5027 0.064 Uiso 1 1 calc R . .
C22 C 0.8851(8) 0.2157(6) -0.0881(4) 0.0594(17) Uani 1 1 d . . .
H22A H 0.9756 0.2316 -0.0763 0.071 Uiso 1 1 calc R . .
C23 C 0.7151(10) 0.1339(5) -0.0965(5) 0.0656(18) Uani 1 1 d . . .
H23A H 0.6652 0.0805 -0.0912 0.079 Uiso 1 1 calc R . .
C24 C 0.6566(8) 0.2328(5) -0.1327(5) 0.0578(17) Uani 1 1 d . . .
H24A H 0.5600 0.2608 -0.1569 0.069 Uiso 1 1 calc R . .
C25 C 0.7455(10) 0.3965(5) -0.1492(5) 0.0646(18) Uani 1 1 d . . .
H25A H 0.7138 0.4224 -0.2132 0.077 Uiso 1 1 calc R . .
H25B H 0.8488 0.4128 -0.1525 0.077 Uiso 1 1 calc R . .
C26 C 0.6170(8) 0.4488(5) -0.0711(5) 0.0504(14) Uani 1 1 d . . .
C27 C 0.5766(9) 0.3984(5) 0.0246(5) 0.0596(17) Uani 1 1 d . . .
H27A H 0.6273 0.3292 0.0415 0.072 Uiso 1 1 calc R . .
C28 C 0.4624(9) 0.4494(5) 0.0954(5) 0.0575(16) Uani 1 1 d . . .
H28A H 0.4391 0.4149 0.1597 0.069 Uiso 1 1 calc R . .
N9 N 0.7689(8) 0.8877(5) 0.0165(4) 0.0753(17) Uani 1 1 d DU . .
N10 N 0.7157(14) 0.8747(9) -0.0531(7) 0.066(2) Uani 0.50 1 d PDU A 1
N11 N 0.6612(15) 0.8756(11) -0.1269(8) 0.074(3) Uani 0.50 1 d PDU A 1
N11' N 0.6393(15) 0.8513(11) 0.2009(7) 0.074(3) Uani 0.50 1 d PDU A 2
N10' N 0.7063(14) 0.8681(9) 0.1083(6) 0.066(2) Uani 0.50 1 d PDU A 2
N12 N 0.6884(9) 0.5727(7) 0.4970(5) 0.090(2) Uani 1 1 d DU . .
N13 N 0.597(3) 0.560(2) 0.5775(14) 0.101(6) Uani 0.50 1 d PDU B 3
N14 N 0.515(2) 0.5374(17) 0.6590(11) 0.109(5) Uani 0.50 1 d PDU B 3
N13' N 0.565(3) 0.5997(19) 0.5548(17) 0.101(6) Uani 0.50 1 d PDU B 4
N14' N 0.464(2) 0.6076(18) 0.6296(13) 0.109(5) Uani 0.50 1 d PDU B 4
O1W O 0.5650(10) 0.6524(8) 0.3204(7) 0.152(4) Uani 1 1 d . . .
H1WA H 0.6057 0.6327 0.3725 0.183 Uiso 1 1 d R . .
H1WB H 0.5904 0.7084 0.2904 0.183 Uiso 1 1 d R . .

loop_
_atom_site_aniso_label
_atom_site_aniso_U_11
_atom_site_aniso_U_22
_atom_site_aniso_U_33
_atom_site_aniso_U_23
_atom_site_aniso_U_13
_atom_site_aniso_U_12
Cu1 0.1120(10) 0.0431(6) 0.0335(6) -0.0037(4) -0.0164(6) -0.0341(6)
Cu2 0.1154(12) 0.0967(11) 0.0269(6) 0.0043(6) 0.0072(6) 0.0721(9)
N1 0.061(3) 0.041(3) 0.032(2) -0.0060(19) -0.011(2) -0.012(2)
N2 0.070(3) 0.051(3) 0.032(2) -0.008(2) -0.015(2) -0.019(3)
N3 0.061(3) 0.043(3) 0.036(2) -0.010(2) -0.007(2) -0.017(2)
N4 0.055(3) 0.041(3) 0.044(3) -0.013(2) 0.001(2) -0.016(2)
N5 0.058(3) 0.060(3) 0.036(3) 0.003(2) 0.004(2) 0.017(3)
N6 0.046(3) 0.057(3) 0.034(2) -0.006(2) 0.006(2) 0.004(2)
N7 0.067(4) 0.057(4) 0.035(3) -0.002(2) 0.001(2) 0.021(3)
N8 0.058(3) 0.046(3) 0.037(3) -0.009(2) -0.006(2) 0.005(2)
C1 0.070(4) 0.047(3) 0.044(3) -0.011(3) -0.018(3) -0.003(3)
C2 0.056(4) 0.072(4) 0.046(3) -0.014(3) -0.015(3) -0.003(3)
C3 0.073(5) 0.066(4) 0.046(4) -0.022(3) -0.011(3) 0.001(4)
C4 0.094(5) 0.066(4) 0.044(3) -0.005(3) -0.024(3) -0.033(4)
C5 0.075(4) 0.055(4) 0.035(3) -0.012(3) -0.022(3) -0.018(3)
C6 0.102(6) 0.050(4) 0.048(4) -0.006(3) -0.025(4) -0.001(4)
C7 0.078(5) 0.070(5) 0.044(4) -0.010(3) -0.006(3) -0.005(4)
C8 0.055(4) 0.047(3) 0.051(3) -0.014(3) -0.012(3) -0.015(3)
C9 0.060(4) 0.052(3) 0.038(3) -0.009(3) -0.012(3) -0.019(3)
C10 0.073(4) 0.039(3) 0.041(3) -0.004(2) -0.009(3) -0.012(3)
C11 0.058(4) 0.052(4) 0.066(4) -0.026(3) 0.013(3) -0.025(3)
C12 0.047(3) 0.044(3) 0.047(3) -0.016(3) -0.003(3) -0.018(3)
C13 0.056(4) 0.044(3) 0.053(3) -0.015(3) 0.005(3) -0.025(3)
C14 0.051(3) 0.053(4) 0.051(3) -0.014(3) 0.005(3) -0.026(3)
C15 0.059(4) 0.076(5) 0.030(3) -0.008(3) -0.001(3) 0.006(3)
C16 0.045(3) 0.050(4) 0.066(4) -0.001(3) 0.009(3) -0.006(3)
C17 0.054(4) 0.060(4) 0.052(4) -0.013(3) -0.002(3) -0.012(3)
C18 0.045(3) 0.073(4) 0.041(3) -0.010(3) 0.003(3) 0.010(3)
C19 0.035(3) 0.069(4) 0.036(3) -0.014(3) 0.001(2) -0.003(3)
C20 0.048(3) 0.083(5) 0.029(3) -0.020(3) 0.001(2) -0.005(3)
C21 0.044(3) 0.067(4) 0.044(3) -0.020(3) 0.001(3) -0.004(3)
C22 0.053(4) 0.072(5) 0.038(3) -0.014(3) -0.005(3) 0.009(3)
C23 0.073(5) 0.050(4) 0.063(4) -0.014(3) -0.002(4) -0.003(3)
C24 0.058(4) 0.050(4) 0.057(4) -0.014(3) -0.020(3) 0.011(3)
C25 0.078(5) 0.051(4) 0.052(4) -0.013(3) 0.006(3) -0.006(3)
C26 0.058(4) 0.040(3) 0.048(3) -0.013(3) -0.004(3) -0.005(3)
C27 0.074(4) 0.039(3) 0.048(4) -0.002(3) -0.001(3) 0.003(3)
C28 0.075(4) 0.046(3) 0.038(3) -0.004(3) 0.003(3) -0.006(3)
N9 0.076(4) 0.082(4) 0.059(4) -0.004(3) -0.008(3) -0.015(3)
N10 0.061(5) 0.060(5) 0.073(5) -0.017(4) -0.003(4) -0.014(4)
N11 0.072(5) 0.111(7) 0.067(5) -0.052(5) 0.005(4) -0.055(5)
N11' 0.072(5) 0.111(7) 0.067(5) -0.052(5) 0.005(4) -0.055(5)
N10' 0.061(5) 0.060(5) 0.073(5) -0.017(4) -0.003(4) -0.014(4)
N12 0.093(5) 0.112(6) 0.070(4) -0.019(4) -0.002(4) -0.041(4)
N13 0.102(9) 0.107(14) 0.109(10) -0.035(9) -0.008(8) -0.047(9)
N14 0.070(7) 0.143(12) 0.116(9) -0.056(9) 0.009(6) -0.024(8)
N13' 0.102(9) 0.107(14) 0.109(10) -0.035(9) -0.008(8) -0.047(9)
N14' 0.070(7) 0.143(12) 0.116(9) -0.056(9) 0.009(6) -0.024(8)
O1W 0.102(6) 0.179(9) 0.156(8) 0.049(7) -0.054(5) -0.035(6)

loop_
_atom_type_symbol
_atom_type_description
_atom_type_scat_dispersion_real
_atom_type_scat_dispersion_imag
_atom_type_scat_source
C C 0.0033 0.0016 'International Tables Vol C Tables 4.2.6.8 and 6.1.1.4'
H H 0.0000 0.0000 'International Tables Vol C Tables 4.2.6.8 and 6.1.1.4'
N N 0.0061 0.0033 'International Tables Vol C Tables 4.2.6.8 and 6.1.1.4'
O O 0.0106 0.0060 'International Tables Vol C Tables 4.2.6.8 and 6.1.1.4'
Cu Cu 0.3201 1.2651 'International Tables Vol C Tables 4.2.6.8 and 6.1.1.4'

loop_
_geom_angle_atom_site_label_1
_geom_angle_atom_site_label_2
_geom_angle_atom_site_label_3
_geom_angle
_geom_angle_site_symmetry_1
_geom_angle_site_symmetry_3
N3 Cu1 N3 180.00(16) 2_766 .
N3 Cu1 N1 91.95(18) 2_766 2_766
N3 Cu1 N1 88.05(18) . 2_766
N3 Cu1 N1 88.05(18) 2_766 .
N3 Cu1 N1 91.95(18) . .
N1 Cu1 N1 180.00(11) 2_766 .
N7 Cu2 N7 180.0(5) . 2_755
N7 Cu2 N5 91.4(2) . 2_755
N7 Cu2 N5 88.6(2) 2_755 2_755
N7 Cu2 N5 88.6(2) . .
N7 Cu2 N5 91.4(2) 2_755 .
N5 Cu2 N5 180.0(5) 2_755 .
C1 N1 C2 105.3(5) . .
C1 N1 Cu1 128.6(4) . .
C2 N1 Cu1 125.7(4) . .
C1 N2 C3 106.9(5) . .
C1 N2 C4 125.7(6) . .
C3 N2 C4 127.1(6) . .
C8 N3 C9 105.3(5) . .
C8 N3 Cu1 125.0(4) . .
C9 N3 Cu1 128.0(4) . .
C8 N4 C10 107.7(5) . .
C8 N4 C11 124.7(6) . .
C10 N4 C11 126.8(5) . .
C15 N5 C16 105.7(5) . .
C15 N5 Cu2 126.7(5) . .
C16 N5 Cu2 127.7(4) . .
C15 N6 C17 107.2(5) . .
C15 N6 C18 127.3(6) . .
C17 N6 C18 125.4(5) . .
C22 N7 C23 105.7(6) . .
C22 N7 Cu2 124.8(5) . .
C23 N7 Cu2 129.3(5) . .
C22 N8 C24 107.3(6) . .
C22 N8 C25 126.7(7) . .
C24 N8 C25 125.7(6) . .
N1 C1 N2 111.5(6) . .
C3 C2 N1 109.9(6) . .
C2 C3 N2 106.4(6) . .
N2 C4 C5 110.9(5) . .
C6 C5 C7 117.9(6) . 2_767
C6 C5 C4 121.9(6) . .
C7 C5 C4 120.1(7) 2_767 .
C5 C6 C7 121.7(7) . .
C5 C7 C6 120.4(7) 2_767 .
N3 C8 N4 111.0(6) . .
C10 C9 N3 109.5(5) . .
C9 C10 N4 106.5(5) . .
N4 C11 C12 111.1(5) . .
C13 C12 C14 118.4(5) . 2_756
C13 C12 C11 122.4(5) . .
C14 C12 C11 119.3(5) 2_756 .
C12 C13 C14 121.0(5) . .
C13 C14 C12 120.7(5) . 2_756
N5 C15 N6 110.9(6) . .
C17 C16 N5 109.7(6) . .
C16 C17 N6 106.5(6) . .
N6 C18 C19 111.8(5) . .
C21 C19 C20 118.4(6) 2_656 .
C21 C19 C18 120.5(6) 2_656 .
C20 C19 C18 121.0(5) . .
C19 C20 C21 120.7(5) . .
C19 C21 C20 120.9(6) 2_656 .
N7 C22 N8 111.7(7) . .
C24 C23 N7 109.1(7) . .
C23 C24 N8 106.2(6) . .
N8 C25 C26 111.0(5) . .
C28 C26 C27 118.6(6) 2_665 .
C28 C26 C25 118.9(6) 2_665 .
C27 C26 C25 122.5(6) . .
C28 C27 C26 121.1(6) . .
C26 C28 C27 120.3(6) 2_665 .
N10 N9 N10' 125.3(10) . .
N11 N10 N9 171.5(13) . .
N9 N10' N11' 178.0(14) . .
N13' N12 N13 28(2) . .
N12 N13 N14 173(3) . .
N12 N13' N14' 163(3) . .

loop_
_geom_bond_atom_site_label_1
_geom_bond_atom_site_label_2
_geom_bond_distance
_geom_bond_site_symmetry_2
Cu1 N3 1.987(5) 2_766
Cu1 N3 1.987(5) .
Cu1 N1 2.028(4) 2_766
Cu1 N1 2.028(4) .
Cu2 N7 1.994(5) .
Cu2 N7 1.994(5) 2_755
Cu2 N5 2.009(5) 2_755
Cu2 N5 2.009(5) .
N1 C1 1.305(8) .
N1 C2 1.371(8) .
N2 C1 1.344(8) .
N2 C3 1.358(9) .
N2 C4 1.472(8) .
N3 C8 1.321(7) .
N3 C9 1.371(8) .
N4 C8 1.332(8) .
N4 C10 1.355(8) .
N4 C11 1.458(7) .
N5 C15 1.313(8) .
N5 C16 1.367(10) .
N6 C15 1.349(8) .
N6 C17 1.354(9) .
N6 C18 1.466(7) .
N7 C22 1.294(10) .
N7 C23 1.369(10) .
N8 C22 1.322(8) .
N8 C24 1.355(9) .
N8 C25 1.468(8) .
C2 C3 1.340(9) .
C4 C5 1.504(9) .
C5 C6 1.370(10) .
C5 C7 1.371(10) 2_767
C6 C7 1.389(10) .
C7 C5 1.371(10) 2_767
C9 C10 1.343(8) .
C11 C12 1.519(8) .
C12 C13 1.370(8) .
C12 C14 1.379(8) 2_756
C13 C14 1.378(8) .
C14 C12 1.379(8) 2_756
C16 C17 1.346(9) .
C18 C19 1.505(9) .
C19 C21 1.376(8) 2_656
C19 C20 1.388(10) .
C20 C21 1.392(9) .
C21 C19 1.376(8) 2_656
C23 C24 1.337(9) .
C25 C26 1.509(8) .
C26 C28 1.378(9) 2_665
C26 C27 1.388(9) .
C27 C28 1.382(9) .
C28 C26 1.378(9) 2_665
N9 N10 1.242(8) .
N9 N10' 1.280(8) .
N10 N11 1.238(9) .
N11' N10' 1.296(9) .
N12 N13' 1.202(9) .
N12 N13 1.228(9) .
N13 N14 1.228(10) .
N13' N14' 1.203(9) .
